data_1543546
loop_
_publ_author_name
'Matthias Weila'
'Berthold Stogera'
'Christian Gierl-Mayerb'
'Eugen Libowitzkyc'

_publ_section_title
;
 Structural insights into the thermal decomposition sequence of barium
 tetrahydrogenorthotellurate(VI), Ba[H4TeO6]
;
_journal_name_full 'Journal of Solid State Chemistry'
_journal_page_first 187
_journal_page_last 197
_journal_paper_doi 10.1016/j.jssc.2016.06.010
_journal_volume 241
_journal_year 2016
_chemical_formula_sum 'Ba H2 O8 Te2'
_chemical_formula_weight 522.56
_space_group_crystal_system monoclinic
_space_group_IT_number 14
_space_group_name_Hall '-P 2ybc'
_space_group_name_H-M_alt 'P 1 21/c 1'
_symmetry_space_group_name_Hall '-P 2ybc'
_symmetry_space_group_name_H-M 'P 1 21/c 1'
_atom_sites_solution_hydrogens difmap
_audit_creation_method SHELXL-2014/7
_cell_angle_alpha 90
_cell_angle_beta 90.419(2)
_cell_angle_gamma 90
_cell_formula_units_Z 4
_cell_length_a 5.0437(7)
_cell_length_b 15.199(2)
_cell_length_c 8.7291(11)
_cell_measurement_reflns_used 2948
_cell_measurement_temperature 295(2)
_cell_measurement_theta_max 30.916
_cell_measurement_theta_min 3.554
_cell_volume 669.15(15)
_computing_cell_refinement SAINT
_computing_data_collection SMART
_computing_data_reduction SAINT
_computing_molecular_graphics ATOMS
_computing_publication_material 'SHELXL-97 (Sheldrick, 2008)'
_computing_structure_refinement 'SHELXL-2014/7 (Sheldrick, 2014)'
_computing_structure_solution 'SHELXS-97 (Sheldrick, 2008)'
_diffrn_ambient_temperature 295(2)
_diffrn_measured_fraction_theta_full 1.000
_diffrn_measured_fraction_theta_max 0.997
_diffrn_measurement_device_type 'SMART-APEX CCD (Bruker-AXS)'
_diffrn_measurement_method \w
_diffrn_radiation_type MoK\a
_diffrn_radiation_wavelength 0.71073
_diffrn_reflns_av_R_equivalents 0.0353
_diffrn_reflns_av_unetI/netI 0.0340
_diffrn_reflns_Laue_measured_fraction_full 1.000
_diffrn_reflns_Laue_measured_fraction_max 0.997
_diffrn_reflns_limit_h_max 7
_diffrn_reflns_limit_h_min -7
_diffrn_reflns_limit_k_max 18
_diffrn_reflns_limit_k_min -21
_diffrn_reflns_limit_l_max 12
_diffrn_reflns_limit_l_min -12
_diffrn_reflns_number 7810
_diffrn_reflns_point_group_measured_fraction_full 1.000
_diffrn_reflns_point_group_measured_fraction_max 0.997
_diffrn_reflns_theta_full 25.242
_diffrn_reflns_theta_max 30.997
_diffrn_reflns_theta_min 2.680
_diffrn_standards_decay_% 0
_diffrn_standards_number 0
_exptl_absorpt_coefficient_mu 14.485
_exptl_absorpt_correction_T_max 0.8120
_exptl_absorpt_correction_T_min 0.0590
_exptl_absorpt_correction_type multi-scan
_exptl_absorpt_process_details 'SADABS (Sheldrick, 1996)'
_exptl_crystal_colour colourless
_exptl_crystal_density_diffrn 5.187
_exptl_crystal_description needle
_exptl_crystal_F_000 904
_exptl_crystal_size_max 0.450
_exptl_crystal_size_mid 0.020
_exptl_crystal_size_min 0.015
_refine_diff_density_max 1.923
_refine_diff_density_min -1.351
_refine_diff_density_rms 0.307
_refine_ls_extinction_coef .
_refine_ls_extinction_method none
_refine_ls_goodness_of_fit_ref 1.118
_refine_ls_hydrogen_treatment refall
_refine_ls_matrix_type full
_refine_ls_number_parameters 107
_refine_ls_number_reflns 2145
_refine_ls_number_restraints 2
_refine_ls_restrained_S_all 1.118
_refine_ls_R_factor_all 0.0376
_refine_ls_R_factor_gt 0.0311
_refine_ls_shift/su_max 0.000
_refine_ls_shift/su_mean 0.000
_refine_ls_structure_factor_coef Fsqd
_refine_ls_weighting_details 'w=1/[\s^2^(Fo^2^)+(0.0177P)^2^+4.7194P] where P=(Fo^2^+2Fc^2^)/3'
_refine_ls_weighting_scheme calc
_refine_ls_wR_factor_gt 0.0588
_refine_ls_wR_factor_ref 0.0609
_reflns_Friedel_coverage 0.000
_reflns_Friedel_fraction_full .
_reflns_Friedel_fraction_max .
_reflns_number_gt 1907
_reflns_number_total 2145
_reflns_threshold_expression 'I > 2\s(I)'
_cod_data_source_file BaTe2O8H2.cif
_cod_data_source_block BaTe2O8H2
_cod_depositor_comments
;
The following automatic conversions were performed:

'_journal_paper_doi' value 'doi:10.1016/j.jssc.2016.06.010' was
changed to '10.1016/j.jssc.2016.06.010'.

Automatic conversion script
Id: cif_fix_values 6433 2018-09-21 13:16:33Z andrius 
;
_cod_original_cell_volume 669.13(15)
_cod_database_code 1543546
_shelx_space_group_comment
;
The symmetry employed for this shelxl refinement is uniquely defined
by the following loop, which should always be used as a source of
symmetry information in preference to the above space-group names.
They are only intended as comments.
;
_shelx_estimated_absorpt_t_min 0.059
_shelx_estimated_absorpt_t_max 0.812

loop_
_space_group_symop_operation_xyz
'x, y, z'
'-x, y+1/2, -z+1/2'
'-x, -y, -z'
'x, -y-1/2, z-1/2'

loop_
_atom_site_label
_atom_site_type_symbol
_atom_site_fract_x
_atom_site_fract_y
_atom_site_fract_z
_atom_site_U_iso_or_equiv
_atom_site_adp_type
_atom_site_occupancy
_atom_site_site_symmetry_order
_atom_site_calc_flag
_atom_site_refinement_flags_posn
_atom_site_refinement_flags_adp
_atom_site_refinement_flags_occupancy
_atom_site_disorder_assembly
_atom_site_disorder_group
Ba Ba 0.76571(7) 0.37246(2) 0.19583(4) 0.01162(8) Uani 1 1 d . . . . .
Te1 Te 0.21310(7) 0.15235(2) 0.34818(4) 0.00791(8) Uani 1 1 d . . . . .
Te2 Te 0.70533(6) 0.09105(2) 0.17989(4) 0.00764(8) Uani 1 1 d . . . . .
O1 O 0.0304(7) 0.1578(3) 0.1454(4) 0.0109(7) Uani 1 1 d . . . . .
O2 O 0.0733(9) 0.2686(3) 0.3720(5) 0.0160(9) Uani 1 1 d D . . . .
O3 O 0.1140(7) 0.5857(3) 0.1175(4) 0.0106(7) Uani 1 1 d . . . . .
O4 O 0.1644(8) 0.4741(3) 0.3502(5) 0.0151(8) Uani 1 1 d D . . . .
O5 O 0.3001(8) 0.3568(3) 0.0499(5) 0.0134(8) Uani 1 1 d . . . . .
O6 O 0.3904(7) 0.0441(3) 0.2786(5) 0.0111(8) Uani 1 1 d . . . . .
O7 O 0.5309(8) 0.1997(3) 0.2565(5) 0.0114(8) Uani 1 1 d . . . . .
O8 O 0.5813(8) 0.3946(3) 0.4848(5) 0.0125(8) Uani 1 1 d . . . . .
H1 H 0.093(16) 0.282(5) 0.471(5) 0.026(15) Uiso 1 1 d D U . . .
H2 H 0.297(12) 0.454(5) 0.414(8) 0.026(15) Uiso 1 1 d D U . . .

loop_
_atom_site_aniso_label
_atom_site_aniso_U_11
_atom_site_aniso_U_22
_atom_site_aniso_U_33
_atom_site_aniso_U_23
_atom_site_aniso_U_13
_atom_site_aniso_U_12
Ba 0.01283(15) 0.01154(16) 0.01048(15) -0.00025(12) -0.00160(11) 0.00105(11)
Te1 0.00674(15) 0.00919(16) 0.00778(15) -0.00024(12) -0.00084(11) 0.00027(11)
Te2 0.00644(15) 0.00892(16) 0.00756(16) -0.00005(12) -0.00039(11) -0.00018(11)
O1 0.0080(17) 0.015(2) 0.0095(18) 0.0014(15) 0.0011(14) -0.0004(14)
O2 0.022(2) 0.012(2) 0.015(2) -0.0051(16) -0.0040(17) 0.0093(16)
O3 0.0077(17) 0.015(2) 0.0090(18) -0.0031(15) -0.0009(14) 0.0016(14)
O4 0.014(2) 0.013(2) 0.017(2) 0.0043(16) -0.0047(16) -0.0051(16)
O5 0.016(2) 0.016(2) 0.0082(18) 0.0006(15) 0.0004(15) 0.0022(15)
O6 0.0085(17) 0.0099(18) 0.0150(19) -0.0013(15) 0.0031(14) 0.0013(14)
O7 0.0108(18) 0.0061(18) 0.017(2) -0.0001(15) 0.0014(15) -0.0018(14)
O8 0.0087(18) 0.016(2) 0.0127(19) -0.0001(15) -0.0019(14) 0.0017(15)

loop_
_atom_type_symbol
_atom_type_description
_atom_type_scat_dispersion_real
_atom_type_scat_dispersion_imag
_atom_type_scat_source
O O 0.0106 0.0060 'International Tables Vol C Tables 4.2.6.8 and 6.1.1.4'
Te Te -0.5308 1.6751 'International Tables Vol C Tables 4.2.6.8 and 6.1.1.4'
Ba Ba -0.3244 2.2819 'International Tables Vol C Tables 4.2.6.8 and 6.1.1.4'
H H 0.0000 0.0000 'International Tables Vol C Tables 4.2.6.8 and 6.1.1.4'

loop_
_geom_angle_atom_site_label_1
_geom_angle_atom_site_label_2
_geom_angle_atom_site_label_3
_geom_angle
_geom_angle_site_symmetry_1
_geom_angle_site_symmetry_3
O5 Ba O2 136.18(13) . 1_655
O5 Ba O8 98.51(12) . .
O2 Ba O8 75.02(12) 1_655 .
O5 Ba O6 82.61(12) . 2_655
O2 Ba O6 132.73(13) 1_655 2_655
O8 Ba O6 72.85(12) . 2_655
O5 Ba O4 152.02(12) . 1_655
O2 Ba O4 69.34(13) 1_655 1_655
O8 Ba O4 74.95(12) . 1_655
O6 Ba O4 69.44(12) 2_655 1_655
O5 Ba O3 75.95(11) . 3_665
O2 Ba O3 123.28(12) 1_655 3_665
O8 Ba O3 158.68(12) . 3_665
O6 Ba O3 85.96(11) 2_655 3_665
O4 Ba O3 100.12(12) 1_655 3_665
O5 Ba O7 69.62(12) . .
O2 Ba O7 66.60(13) 1_655 .
O8 Ba O7 78.55(12) . .
O6 Ba O7 136.30(11) 2_655 .
O4 Ba O7 132.95(12) 1_655 .
O3 Ba O7 117.28(11) 3_665 .
O5 Ba O5 125.40(14) . 1_655
O2 Ba O5 71.33(12) 1_655 1_655
O8 Ba O5 136.00(11) . 1_655
O6 Ba O5 111.75(11) 2_655 1_655
O4 Ba O5 67.20(12) 1_655 1_655
O3 Ba O5 54.36(11) 3_665 1_655
O7 Ba O5 111.81(11) . 1_655
O5 Ba Te1 97.74(9) . 4_665
O2 Ba Te1 93.14(9) 1_655 4_665
O8 Ba Te1 163.74(9) . 4_665
O6 Ba Te1 109.38(8) 2_655 4_665
O4 Ba Te1 90.58(9) 1_655 4_665
O3 Ba Te1 30.15(8) 3_665 4_665
O7 Ba Te1 107.31(8) . 4_665
O5 Ba Te1 27.78(8) 1_655 4_665
O5 Te1 O2 92.98(19) 4_566 .
O5 Te1 O7 103.54(18) 4_566 .
O2 Te1 O7 90.47(18) . .
O5 Te1 O3 90.56(17) 4_566 2_545
O2 Te1 O3 98.59(18) . 2_545
O7 Te1 O3 162.86(17) . 2_545
O5 Te1 O6 97.34(18) 4_566 .
O2 Te1 O6 166.52(18) . .
O7 Te1 O6 78.72(16) . .
O3 Te1 O6 89.99(16) 2_545 .
O5 Te1 O1 166.30(17) 4_566 .
O2 Te1 O1 83.70(18) . .
O7 Te1 O1 89.80(16) . .
O3 Te1 O1 76.87(16) 2_545 .
O6 Te1 O1 88.19(17) . .
O5 Te1 Te2 104.62(13) 4_566 .
O2 Te1 Te2 129.65(14) . .
O7 Te1 Te2 39.89(12) . .
O3 Te1 Te2 127.34(12) 2_545 .
O6 Te1 Te2 38.86(11) . .
O1 Te1 Te2 87.56(11) . .
O5 Te1 Te2 129.18(13) 4_566 1_455
O2 Te1 Te2 91.46(14) . 1_455
O7 Te1 Te2 127.03(13) . 1_455
O3 Te1 Te2 38.82(11) 2_545 1_455
O6 Te1 Te2 88.74(12) . 1_455
O1 Te1 Te2 38.05(11) . 1_455
Te2 Te1 Te2 110.802(18) . 1_455
O5 Te1 Ba 50.31(13) 4_566 4_466
O2 Te1 Ba 77.54(14) . 4_466
O7 Te1 Ba 149.57(12) . 4_466
O3 Te1 Ba 47.46(11) 2_545 4_466
O6 Te1 Ba 115.79(11) . 4_466
O1 Te1 Ba 116.02(11) . 4_466
Te2 Te1 Ba 147.589(14) . 4_466
Te2 Te1 Ba 81.673(14) 1_455 4_466
O8 Te2 O4 95.67(18) 4_565 2_645
O8 Te2 O6 100.45(17) 4_565 .
O4 Te2 O6 90.11(17) 2_645 .
O8 Te2 O1 94.41(17) 4_565 1_655
O4 Te2 O1 99.89(18) 2_645 1_655
O6 Te2 O1 161.19(17) . 1_655
O8 Te2 O3 171.59(16) 4_565 2_645
O4 Te2 O3 85.90(17) 2_645 2_645
O6 Te2 O3 87.79(16) . 2_645
O1 Te2 O3 77.18(16) 1_655 2_645
O8 Te2 O7 93.73(18) 4_565 .
O4 Te2 O7 166.00(18) 2_645 .
O6 Te2 O7 77.98(16) . .
O1 Te2 O7 89.69(16) 1_655 .
O3 Te2 O7 86.31(17) 2_645 .
O8 Te2 Te1 97.98(12) 4_565 .
O4 Te2 Te1 129.29(13) 2_645 .
O6 Te2 Te1 39.40(12) . .
O1 Te2 Te1 127.22(12) 1_655 .
O3 Te2 Te1 87.31(11) 2_645 .
O7 Te2 Te1 38.60(11) . .
O8 Te2 Te1 133.34(12) 4_565 1_655
O4 Te2 Te1 93.52(13) 2_645 1_655
O6 Te2 Te1 125.21(12) . 1_655
O1 Te2 Te1 38.93(12) 1_655 1_655
O3 Te2 Te1 38.25(11) 2_645 1_655
O7 Te2 Te1 87.52(12) . 1_655
Te1 Te2 Te1 110.801(18) . 1_655
Te2 O1 Te1 103.02(17) 1_455 .
H1 O2 Te1 106(5) . .
H1 O2 Ba 119(5) . 1_455
Te1 O2 Ba 133.7(2) . 1_455
Te1 O3 Te2 102.93(17) 2 2_655
Te1 O3 Ba 102.40(15) 2 3_665
Te2 O3 Ba 137.67(17) 2_655 3_665
H2 O4 Te2 98(5) . 2_655
H2 O4 Ba 127(5) . 1_455
Te2 O4 Ba 132.6(2) 2_655 1_455
Te1 O5 Ba 132.4(2) 4_565 .
Te1 O5 Ba 101.90(17) 4_565 1_455
Ba O5 Ba 125.41(14) . 1_455
Te2 O6 Te1 101.74(18) . .
Te2 O6 Ba 128.46(17) . 2_645
Te1 O6 Ba 129.78(17) . 2_645
Te1 O7 Te2 101.51(17) . .
Te1 O7 Ba 138.17(18) . .
Te2 O7 Ba 120.19(16) . .
Te2 O8 Ba 139.90(19) 4_566 .

loop_
_geom_bond_atom_site_label_1
_geom_bond_atom_site_label_2
_geom_bond_distance
_geom_bond_site_symmetry_2
Ba O5 2.674(4) .
Ba O2 2.689(4) 1_655
Ba O8 2.716(4) .
Ba O6 2.734(4) 2_655
Ba O4 2.864(4) 1_655
Ba O3 2.877(4) 3_665
Ba O7 2.930(4) .
Ba O5 2.999(4) 1_655
Ba Te1 3.8136(6) 4_665
Te1 O5 1.817(4) 4_566
Te1 O2 1.914(4) .
Te1 O7 1.936(4) .
Te1 O3 1.961(4) 2_545
Te1 O6 1.971(4) .
Te1 O1 1.991(4) .
Te1 Te2 3.0402(5) .
Te1 Te2 3.0870(6) 1_455
Te1 Ba 3.8136(6) 4_466
Te2 O8 1.823(4) 4_565
Te2 O4 1.914(4) 2_645
Te2 O6 1.948(4) .
Te2 O1 1.953(4) 1_655
Te2 O3 1.985(4) 2_645
Te2 O7 1.990(4) .
Te2 Te1 3.0871(6) 1_655
O1 Te2 1.953(4) 1_455
O2 H1 0.89(4) .
O2 Ba 2.689(4) 1_455
O3 Te1 1.961(4) 2
O3 Te2 1.986(4) 2_655
O3 Ba 2.877(4) 3_665
O4 H2 0.92(4) .
O4 Te2 1.914(4) 2_655
O4 Ba 2.865(4) 1_455
O5 Te1 1.817(4) 4_565
O5 Ba 2.999(4) 1_455
O6 Ba 2.734(4) 2_645
O8 Te2 1.823(4) 4_566

loop_
_geom_hbond_atom_site_label_D
_geom_hbond_atom_site_label_H
_geom_hbond_atom_site_label_A
_geom_hbond_distance_DH
_geom_hbond_distance_HA
_geom_hbond_distance_DA
_geom_hbond_angle_DHA
_geom_hbond_site_symmetry_A
O2 H1 O1 0.89(4) 1.81(5) 2.646(6) 156(8) 4_566
O4 H2 O8 0.92(4) 1.80(5) 2.688(6) 162(8) .
